data_2215003
loop_
_publ_author_name
'Betz, Richard'
'Kl\"ufers, Peter'

_publ_section_title
;
 1-Hydroxycyclopropane-1-carboxylic acid
;
_journal_coeditor_code BT2452
_journal_issue 9
_journal_name_full 'Acta Crystallographica Section E'
_journal_page_first o3891
_journal_page_last o3891
_journal_paper_doi 10.1107/S1600536807041256
_journal_volume 63
_journal_year 2007
_chemical_formula_iupac 'C4 H6 O3'
_chemical_formula_moiety 'C4 H6 O3'
_chemical_formula_sum 'C4 H6 O3'
_chemical_formula_weight 102.09
_chemical_name_systematic
;
1-Hydroxycyclopropane-1-carboxylic acid
;
_space_group_IT_number 14
_symmetry_cell_setting monoclinic
_symmetry_space_group_name_Hall '-P 2ybc'
_symmetry_space_group_name_H-M 'P 1 21/c 1'
_atom_sites_solution_hydrogens geom
_atom_sites_solution_primary direct
_atom_sites_solution_secondary difmap
_audit_creation_method SHELXL97
_cell_angle_alpha 90.00
_cell_angle_beta 116.119(2)
_cell_angle_gamma 90.00
_cell_formula_units_Z 4
_cell_length_a 9.0310(3)
_cell_length_b 4.7250(2)
_cell_length_c 12.0343(4)
_cell_measurement_reflns_used 5717
_cell_measurement_temperature 200(2)
_cell_measurement_theta_max 27.485
_cell_measurement_theta_min 3.134
_cell_volume 461.08(3)
_computing_cell_refinement 'SCALEPACK (Otwinowski & Minor, 1997)'
_computing_data_collection 'COLLECT (Nonius, 2004)'
_computing_data_reduction 'DENZO (Otwinowski & Minor, 1997) and SCALEPACK'
_computing_molecular_graphics 'ORTEPIII (Burnett & Johnson, 1996)'
_computing_publication_material SHELXL97
_computing_structure_refinement 'SHELXL97 (Sheldrick, 1997)'
_computing_structure_solution 'SIR97 (Altomare <i>et al.</i>,  1999)'
_diffrn_ambient_temperature 200(2)
_diffrn_measured_fraction_theta_full 0.991
_diffrn_measured_fraction_theta_max 0.991
_diffrn_measurement_device '95mm CCD camera on \k-goniostat'
_diffrn_measurement_device_type 'Nonius KappaCCD area-detector'
_diffrn_measurement_method '\f and \w'
_diffrn_radiation_monochromator 'MONTEL, graded multilayered X-ray optics'
_diffrn_radiation_source 'rotating anode'
_diffrn_radiation_type MoK\a
_diffrn_radiation_wavelength 0.71073
_diffrn_reflns_av_R_equivalents 0.0187
_diffrn_reflns_av_sigmaI/netI 0.0248
_diffrn_reflns_limit_h_max 11
_diffrn_reflns_limit_h_min -11
_diffrn_reflns_limit_k_max 6
_diffrn_reflns_limit_k_min -6
_diffrn_reflns_limit_l_max 15
_diffrn_reflns_limit_l_min -15
_diffrn_reflns_number 1956
_diffrn_reflns_theta_full 27.51
_diffrn_reflns_theta_max 27.51
_diffrn_reflns_theta_min 3.49
_exptl_absorpt_coefficient_mu 0.128
_exptl_absorpt_correction_type none
_exptl_crystal_colour colourless
_exptl_crystal_density_diffrn 1.471
_exptl_crystal_density_method 'not measured'
_exptl_crystal_description block
_exptl_crystal_F_000 216
_exptl_crystal_size_max 0.20
_exptl_crystal_size_mid 0.13
_exptl_crystal_size_min 0.09
_refine_diff_density_max 0.385
_refine_diff_density_min -0.435
_refine_ls_extinction_method none
_refine_ls_goodness_of_fit_ref 1.071
_refine_ls_hydrogen_treatment refU
_refine_ls_matrix_type full
_refine_ls_number_parameters 65
_refine_ls_number_reflns 1045
_refine_ls_number_restraints 0
_refine_ls_restrained_S_all 1.071
_refine_ls_R_factor_all 0.0530
_refine_ls_R_factor_gt 0.0457
_refine_ls_shift/su_max 0.000
_refine_ls_shift/su_mean 0.000
_refine_ls_structure_factor_coef Fsqd
_refine_ls_weighting_details 'calc w = 1/[\s^2^(Fo^2^)+(0.0567P)^2^+0.294P] where P=(Fo^2^+2Fc^2^)/3'
_refine_ls_weighting_scheme calc
_refine_ls_wR_factor_gt 0.1202
_refine_ls_wR_factor_ref 0.1265
_reflns_number_gt 908
_reflns_number_total 1045
_reflns_threshold_expression I>2\s(I)
_cod_data_source_file bt2452.cif
_cod_data_source_block I
_cod_original_sg_symbol_H-M 'P 21/c'
_cod_database_code 2215003
_cod_database_fobs_code 2215003

loop_
_symmetry_equiv_pos_as_xyz
'x, y, z'
'-x, y+1/2, -z+1/2'
'-x, -y, -z'
'x, -y-1/2, z-1/2'

loop_
_atom_site_type_symbol
_atom_site_label
_atom_site_fract_x
_atom_site_fract_y
_atom_site_fract_z
_atom_site_U_iso_or_equiv
_atom_site_adp_type
_atom_site_calc_flag
_atom_site_refinement_flags
_atom_site_occupancy
O O2 0.03457(13) 0.9329(3) 0.19543(11) 0.0300(3) Uani d . 1
H H2 0.0058 0.8649 0.2474 0.052(3) Uiso calc R 1
O O11 0.28515(15) 1.0745(3) 0.40905(11) 0.0372(4) Uani d . 1
H H11 0.3673 1.1028 0.4773 0.052(3) Uiso calc R 1
O O12 0.46529(15) 0.8034(3) 0.37692(12) 0.0415(4) Uani d . 1
C C1 0.32519(19) 0.9036(3) 0.34354(14) 0.0270(4) Uani d . 1
C C2 0.19178(18) 0.8327(3) 0.21967(14) 0.0252(4) Uani d . 1
C C3 0.2062(2) 0.5619(4) 0.15971(15) 0.0318(4) Uani d . 1
H H31 0.3021 0.4385 0.2069 0.052(3) Uiso calc R 1
H H32 0.1030 0.4601 0.1071 0.052(3) Uiso calc R 1
C C4 0.2377(2) 0.8372(4) 0.11322(15) 0.0305(4) Uani d . 1
H H41 0.1540 0.9057 0.0321 0.052(3) Uiso calc R 1
H H42 0.3531 0.8841 0.1319 0.052(3) Uiso calc R 1

loop_
_atom_site_aniso_label
_atom_site_aniso_U_11
_atom_site_aniso_U_22
_atom_site_aniso_U_33
_atom_site_aniso_U_12
_atom_site_aniso_U_13
_atom_site_aniso_U_23
O2 0.0224(6) 0.0321(7) 0.0356(6) 0.0007(4) 0.0128(5) 0.0009(5)
O11 0.0331(7) 0.0449(8) 0.0304(6) 0.0060(5) 0.0110(5) -0.0078(5)
O12 0.0273(6) 0.0526(9) 0.0369(7) 0.0089(6) 0.0069(5) -0.0097(6)
C1 0.0267(7) 0.0271(8) 0.0293(8) 0.0010(6) 0.0142(6) 0.0004(6)
C2 0.0233(7) 0.0238(8) 0.0293(8) -0.0002(6) 0.0124(6) -0.0002(6)
C3 0.0341(9) 0.0260(8) 0.0350(9) -0.0027(7) 0.0149(7) -0.0047(7)
C4 0.0320(8) 0.0322(9) 0.0292(8) -0.0018(7) 0.0152(7) -0.0009(7)

loop_
_atom_type_symbol
_atom_type_description
_atom_type_scat_dispersion_real
_atom_type_scat_dispersion_imag
_atom_type_scat_source
C C 0.0033 0.0000 'International Tables Vol C Tables 4.2.6.8 and 6.1.1.4'
H H 0.0000 0.0000 'International Tables Vol C Tables 4.2.6.8 and 6.1.1.4'
O O 0.0106 0.0000 'International Tables Vol C Tables 4.2.6.8 and 6.1.1.4'

loop_
_geom_angle_atom_site_label_1
_geom_angle_atom_site_label_2
_geom_angle_atom_site_label_3
_geom_angle
C2 O2 H2 109.5
C1 O11 H11 109.5
O12 C1 O11 124.25(15)
O12 C1 C2 120.02(14)
O11 C1 C2 115.72(14)
O2 C2 C1 115.67(13)
O2 C2 C3 118.81(13)
C1 C2 C3 118.08(14)
O2 C2 C4 116.77(13)
C1 C2 C4 116.35(13)
C3 C2 C4 59.37(11)
C4 C3 C2 60.58(11)
C4 C3 H31 117.7
C2 C3 H31 117.7
C4 C3 H32 117.7
C2 C3 H32 117.7
H31 C3 H32 114.8
C3 C4 C2 60.04(10)
C3 C4 H41 117.8
C2 C4 H41 117.8
C3 C4 H42 117.8
C2 C4 H42 117.8
H41 C4 H42 114.9

loop_
_geom_bond_atom_site_label_1
_geom_bond_atom_site_label_2
_geom_bond_distance
_geom_bond_publ_flag
O2 C2 1.4001(18) ?
O2 H2 0.8400 ?
O11 C1 1.287(2) ?
O11 H11 0.8400 ?
O12 C1 1.240(2) ?
C1 C2 1.485(2) y
C2 C3 1.502(2) y
C2 C4 1.510(2) y
C3 C4 1.492(2) ?
C3 H31 0.9900 ?
C3 H32 0.9900 ?
C4 H41 0.9900 ?
C4 H42 0.9900 ?

loop_
_geom_hbond_atom_site_label_D
_geom_hbond_atom_site_label_H
_geom_hbond_atom_site_label_A
_geom_hbond_site_symmetry_A
_geom_hbond_distance_DH
_geom_hbond_distance_HA
_geom_hbond_distance_DA
_geom_hbond_angle_DHA
O2 H2 O2 2_545 0.84 2.23 2.9015(13) 136.5
O11 H11 O12 3_676 0.84 1.80 2.6336(17) 174.5

loop_
_geom_torsion_atom_site_label_1
_geom_torsion_atom_site_label_2
_geom_torsion_atom_site_label_3
_geom_torsion_atom_site_label_4
_geom_torsion
O12 C1 C2 O2 173.88(15)
O11 C1 C2 O2 -7.4(2)
O12 C1 C2 C3 24.3(2)
O11 C1 C2 C3 -156.97(14)
O12 C1 C2 C4 -43.4(2)
O11 C1 C2 C4 135.37(15)
O2 C2 C3 C4 105.77(16)
C1 C2 C3 C4 -105.60(16)
O2 C2 C4 C3 -109.19(16)
C1 C2 C4 C3 108.49(16)

loop_
_cod_related_entry_id
_cod_related_entry_database
_cod_related_entry_code
1 ChemSpider 2014967
